data_2209344
loop_
_publ_author_name
'Harding, Phimphaka'
'Harding, David J.'
'Pakawatchai, Chaveng'
'Phetmung, Hirihattaya'

_publ_section_title
<i>catena</i>-Poly[[bis[\m-1-(2-pyridyl)pyridinium-2-thiolate]-\k^2^<i>N</i>:<i>S</i>;\k^2^<i>S</i>:<i>N</i>-dicopper(I)]-di-\m-chloro]
_journal_coeditor_code WW2002
_journal_issue 6
_journal_name_full 'Acta Crystallographica Section E'
_journal_page_first m1335
_journal_page_last m1337
_journal_paper_doi 10.1107/S1600536806017028
_journal_volume 62
_journal_year 2006
_chemical_formula_iupac '[Cu2 Cl2 (C10 H8 N2 S)2]'
_chemical_formula_moiety 'C20 H16 Cl2 Cu2 N4 S2'
_chemical_formula_sum 'C20 H16 Cl2 Cu2 N4 S2'
_chemical_formula_weight 574.50
_chemical_name_systematic
;
catena-Poly[[bis[\m-1-(2-pyridyl)pyridinium-2-thiolate]-\k^2^N:S;\k^2^S:N-
dicopper(II)]-di-\m-chloro]
;
_space_group_IT_number 2
_symmetry_cell_setting triclinic
_symmetry_space_group_name_Hall '-P 1'
_symmetry_space_group_name_H-M 'P -1'
_cell_angle_alpha 72.340(2)
_cell_angle_beta 70.924(2)
_cell_angle_gamma 67.088(2)
_cell_formula_units_Z 1
_cell_length_a 7.6268(11)
_cell_length_b 8.7596(13)
_cell_length_c 9.2748(14)
_cell_measurement_reflns_used 2642
_cell_measurement_temperature 298
_cell_measurement_theta_max 28.27
_cell_measurement_theta_min 2.37
_cell_volume 528.24(14)
_computing_cell_refinement SMART
_computing_data_collection 'SMART (Bruker, 1997)'
_computing_data_reduction 'Xtal3.7 (Hall <i>et al.</i>,  2000)'
_computing_molecular_graphics 'Xtal 3.7'
_computing_publication_material 'Xtal 3.7'
_computing_structure_refinement 'Xtal 3.7'
_computing_structure_solution 'Xtal 3.7'
_diffrn_ambient_temperature 298
_diffrn_measured_fraction_theta_full 1.00
_diffrn_measured_fraction_theta_max 1.00
_diffrn_measurement_device_type 'Bruker SMART CCD area-detector'
_diffrn_measurement_method '\f and \w'
_diffrn_radiation_type 'Mo K\a'
_diffrn_radiation_wavelength .71073
_diffrn_reflns_av_R_equivalents .011
_diffrn_reflns_av_sigmaI/netI .022
_diffrn_reflns_limit_h_max 9
_diffrn_reflns_limit_h_min -10
_diffrn_reflns_limit_k_max 11
_diffrn_reflns_limit_k_min -11
_diffrn_reflns_limit_l_max 12
_diffrn_reflns_limit_l_min -11
_diffrn_reflns_number 4641
_diffrn_reflns_theta_full 25.00
_diffrn_reflns_theta_max 28.27
_diffrn_reflns_theta_min 2.37
_diffrn_standards_decay_% 0
_diffrn_standards_interval_count 0
_diffrn_standards_interval_time 0
_diffrn_standards_number 0
_exptl_absorpt_coefficient_mu 2.48
_exptl_absorpt_correction_T_max 0.804
_exptl_absorpt_correction_T_min 0.700
_exptl_absorpt_correction_type multi-scan
_exptl_absorpt_process_details 'SADABS (Bruker, 1997)'
_exptl_crystal_colour 'red [orange?]'
_exptl_crystal_density_diffrn 1.806
_exptl_crystal_density_method 'not measured'
_exptl_crystal_description block
_exptl_crystal_F_000 288
_exptl_crystal_size_max 0.23
_exptl_crystal_size_mid 0.12
_exptl_crystal_size_min 0.09
_refine_diff_density_max .328
_refine_diff_density_min -.291
_refine_ls_extinction_coef 39E1(12)
_refine_ls_extinction_expression 'Larson (1970)'
_refine_ls_extinction_method 'Larson (1970)'
_refine_ls_goodness_of_fit_all 1.093
_refine_ls_goodness_of_fit_ref .992
_refine_ls_hydrogen_treatment refall
_refine_ls_matrix_type full
_refine_ls_number_constraints 0
_refine_ls_number_parameters 169
_refine_ls_number_reflns 1455
_refine_ls_number_restraints 0
_refine_ls_R_factor_all .034
_refine_ls_R_factor_gt .025
_refine_ls_shift/su_max .033
_refine_ls_shift/su_mean .002
_refine_ls_structure_factor_coef F
_refine_ls_weighting_details 'weighting scheme?'
_refine_ls_weighting_scheme calc
_refine_ls_wR_factor_all .042
_refine_ls_wR_factor_ref .033
_reflns_number_gt 1455
_reflns_number_observed 2619
_reflns_number_total 2619
_reflns_threshold_expression F>3.98\s(F)
_cod_data_source_file ww2002.cif
_cod_data_source_block I
_cod_database_code 2209344

loop_
_symmetry_equiv_pos_as_xyz
+x,+y,+z
-x,-y,-z

loop_
_atom_site_label
_atom_site_fract_x
_atom_site_fract_y
_atom_site_fract_z
_atom_site_U_iso_or_equiv
_atom_site_adp_type
_atom_site_occupancy
Cu1 .49338(6) .00929(5) -.83260(4) .0358(5) Uani 1.00000
Cl1 .23473(11) .09623(9) -.95283(8) .0338(9) Uani 1.00000
S1 .48155(11) -.16989(9) -.59946(8) .0300(9) Uani 1.00000
C1 .6903(4) -.2044(3) -.5485(3) .026(3) Uani 1.00000
C2 .8559(5) -.1619(4) -.6527(3) .033(4) Uani 1.00000
C3 1.0130(5) -.1807(4) -.6036(4) .039(4) Uani 1.00000
C4 1.0185(5) -.2453(5) -.4470(4) .045(4) Uani 1.00000
C5 .8633(5) -.2905(4) -.3475(4) .036(4) Uani 1.00000
N1 .7062(3) -.2732(3) -.3972(2) .024(3) Uani 1.00000
N2 .5544(3) .2239(3) -.8241(3) .028(3) Uani 1.00000
C6 .7056(4) .2661(4) -.9321(3) .036(3) Uani 1.00000
C7 .7539(5) .4044(4) -.9379(3) .037(3) Uani 1.00000
C8 .6438(5) .5069(4) -.8321(4) .039(4) Uani 1.00000
C9 .4900(5) .4642(4) -.7189(3) .035(3) Uani 1.00000
C10 .4546(4) .3216(3) -.7195(3) .025(3) Uani 1.00000
H5 .856(5) -.337(4) -.239(4) .040(8) Uiso 1.00000
H6 .778(4) .197(4) -1.010(3) .031(7) Uiso 1.00000
H3 1.123(5) -.149(4) -.676(4) .055(9) Uiso 1.00000
H7 .856(5) .427(4) -1.016(4) .050(9) Uiso 1.00000
H8 .674(5) .608(4) -.834(3) .043(8) Uiso 1.00000
H9 .410(5) .525(4) -.642(4) .055(10) Uiso 1.00000
H2 .851(5) -.116(4) -.754(4) .033(8) Uiso 1.00000
H4 1.114(6) -.252(5) -.405(4) .057(11) Uiso 1.00000

loop_
_atom_site_aniso_label
_atom_site_aniso_U_11
_atom_site_aniso_U_22
_atom_site_aniso_U_33
_atom_site_aniso_U_12
_atom_site_aniso_U_13
_atom_site_aniso_U_23
Cu1 .0391(3) .0415(3) .0298(3) -.0178(3) -.0107(2) -.0020(2)
Cl1 .0285(5) .0450(5) .0292(4) -.0109(4) -.0069(4) -.0105(4)
S1 .0296(5) .0378(4) .0267(4) -.0178(4) -.0096(4) .0001(4)
C1 .0282(17) .0261(14) .0230(14) -.0091(14) -.0068(14) -.0031(13)
C2 .030(2) .0458(19) .0220(16) -.0148(18) -.0066(17) -.0002(16)
C3 .025(2) .055(2) .0337(18) -.0176(18) -.0060(17) -.0011(17)
C4 .033(2) .067(3) .038(2) -.023(2) -.014(2) -.003(2)
C5 .033(2) .049(2) .0248(16) -.0148(19) -.0134(17) .0002(16)
N1 .0226(14) .0294(13) .0216(12) -.0094(12) -.0091(12) -.0015(11)
N2 .0300(14) .0304(12) .0253(12) -.0135(12) -.0058(12) -.0033(11)
C6 .0338(19) .0396(16) .0307(16) -.0144(16) -.0014(16) -.0062(15)
C7 .035(2) .0396(17) .0346(17) -.0206(17) -.0052(17) .0041(15)
C8 .047(2) .0321(16) .0438(19) -.0218(18) -.0157(18) .0029(15)
C9 .040(2) .0295(15) .0353(16) -.0131(16) -.0081(17) -.0059(15)
C10 .0255(17) .0288(14) .0214(14) -.0095(15) -.0103(14) .0017(13)

loop_
_atom_type_symbol
_atom_type_scat_dispersion_real
_atom_type_scat_dispersion_imag
_atom_type_scat_source
C .003296 .001587 'International Tables Vol C. Table 6.1.1.4  Table 6.1.1.5'
H 0 0 'International Tables Vol C. Table 6.1.1.4  Table 6.1.1.5'
N .006104 .003296 'International Tables Vol C. Table 6.1.1.4  Table 6.1.1.5'
S .124573 .123413 'International Tables Vol C. Table 6.1.1.4  Table 6.1.1.5'
Cl .148376 .158508 'International Tables Vol C. Table 6.1.1.4  Table 6.1.1.5'
Cu .320129 1.2651 'International Tables Vol C. Table 6.1.1.4  Table 6.1.1.5'

loop_
_geom_angle_atom_site_label_1
_geom_angle_atom_site_label_2
_geom_angle_atom_site_label_3
_geom_angle_site_symmetry_1
_geom_angle_site_symmetry_3
_geom_angle
_geom_angle_publ_flag
Cl1 Cu1 S1 . . 119.35(3) y
Cl1 Cu1 N2 . . 110.16(7) y
Cl1 Cu1 Cu1 . '2 653' 51.02(2) ?
Cl1 Cu1 Cl1 . '2 653' 98.71(3) y
S1 Cu1 N2 . . 110.08(7) y
S1 Cu1 Cu1 . '2 653' 135.15(3) ?
S1 Cu1 Cl1 . '2 653' 115.80(3) y
N2 Cu1 Cu1 . '2 653' 113.93(6) ?
N2 Cu1 Cl1 . '2 653' 100.84(6) y
Cu1 Cu1 Cl1 '2 653' '2 653' 47.69(2) ?
Cu1 Cl1 Cu1 . '2 653' 81.29(3) y
Cu1 S1 C1 . . 106.38(9) ?
S1 C1 C2 . . 124.3(2) ?
S1 C1 N1 . . 120.5(2) ?
C2 C1 N1 . . 115.1(3) ?
C1 C2 C3 . . 121.9(3) ?
C1 C2 H2 . . 118(2) ?
C3 C2 H2 . . 120(2) ?
C2 C3 C4 . . 120.6(3) ?
C2 C3 H3 . . 120(2) ?
C4 C3 H3 . . 119(2) ?
C3 C4 C5 . . 117.9(4) ?
C3 C4 H4 . . 125(2) ?
C5 C4 H4 . . 117(2) ?
C4 C5 N1 . . 121.5(3) ?
C4 C5 H5 . . 123(2) ?
N1 C5 H5 . . 115(2) ?
C1 N1 C5 . . 122.9(2) ?
C1 N1 C10 . '2 654' 119.9(3) ?
C5 N1 C10 . '2 654' 117.1(2) ?
Cu1 N2 C6 . . 118.6(2) ?
Cu1 N2 C10 . . 125.1(2) ?
C6 N2 C10 . . 116.3(3) ?
N2 C6 C7 . . 122.8(3) ?
N2 C6 H6 . . 117(2) ?
C7 C6 H6 . . 120(2) ?
C6 C7 C8 . . 119.7(3) ?
C6 C7 H7 . . 118(3) ?
C8 C7 H7 . . 122(3) ?
C7 C8 C9 . . 118.4(4) ?
C7 C8 H8 . . 121.4(16) ?
C9 C8 H8 . . 120.2(16) ?
C8 C9 C10 . . 118.1(3) ?
C8 C9 H9 . . 124(3) ?
C10 C9 H9 . . 118(3) ?
N2 C10 C9 . . 124.6(3) ?
N2 C10 N1 . '2 654' 115.6(3) ?
C9 C10 N1 . '2 654' 119.7(2) ?

loop_
_geom_bond_atom_site_label_1
_geom_bond_atom_site_label_2
_geom_bond_site_symmetry_2
_geom_bond_distance
_geom_bond_publ_flag
Cu1 Cl1 . 2.3384(10) y
Cu1 S1 . 2.2518(8) y
Cu1 N2 . 2.133(3) y
Cu1 Cu1 '2 653' 3.1254(8) ?
Cu1 Cl1 '2 653' 2.4579(8) y
S1 C1 . 1.697(3) ?
C1 C2 . 1.421(4) ?
C1 N1 . 1.375(3) ?
C2 C3 . 1.352(6) ?
C2 H2 . .91(3) ?
C3 C4 . 1.398(5) ?
C3 H3 . .96(4) ?
C4 C5 . 1.356(5) ?
C4 H4 . .91(5) ?
C5 N1 . 1.360(5) ?
C5 H5 . .95(3) ?
N1 C10 '2 654' 1.454(3) ?
N2 C6 . 1.350(4) ?
N2 C10 . 1.329(4) ?
C6 C7 . 1.379(6) ?
C6 H6 . .97(3) ?
C7 C8 . 1.372(4) ?
C7 H7 . .91(3) ?
C8 C9 . 1.384(4) ?
C8 H8 . .99(4) ?
C9 C10 . 1.380(5) ?
C9 H9 . .93(4) ?

loop_
_geom_contact_atom_site_label_1
_geom_contact_atom_site_label_2
_geom_contact_distance
_geom_contact_site_symmetry_2
Cu1 C1 3.179(3) .
Cu1 C2 3.309(4) .
Cu1 C5 3.251(3) '2 654'
Cu1 N1 3.215(2) '2 654'
Cu1 C6 3.022(4) .
Cu1 C10 3.095(3) .
Cu1 H6 2.99(3) .
Cu1 H2 2.77(4) .
Cl1 H6 2.74(4) '2 653'
S1 C2 2.760(4) .
S1 N1 2.672(3) .
S1 C10 2.968(3) '2 654'
C1 C3 2.424(5) .
C1 C4 2.814(6) .
C1 C5 2.402(5) .
C1 C10 2.448(3) '2 654'
C1 H2 2.01(3) .
C2 C4 2.388(6) .
C2 C5 2.721(4) .
C2 N1 2.359(3) .
C2 H3 2.02(4) .
C3 C5 2.360(4) .
C3 N1 2.721(4) .
C3 H2 1.97(4) .
C3 H4 2.06(4) .
C4 N1 2.369(5) .
C4 H5 2.04(3) .
C4 H3 2.04(3) .
C5 N2 2.971(4) '2 654'
C5 C10 2.401(5) '2 654'
C5 H4 1.94(5) .
N1 N2 2.356(3) '2 654'
N1 C9 2.450(4) '2 654'
N1 H5 1.97(4) .
N1 H9 2.57(4) '2 654'
N2 C7 2.396(5) .
N2 C8 2.790(5) .
N2 C9 2.399(5) .
N2 H6 1.99(3) .
C6 C8 2.378(5) .
C6 C9 2.713(4) .
C6 C10 2.275(4) .
C6 H7 1.98(4) .
C7 C9 2.367(4) .
C7 C10 2.686(4) .
C7 H6 2.04(4) .
C7 H8 2.07(4) .
C8 C10 2.370(5) .
C8 H7 2.01(3) .
C8 H9 2.05(3) .
C9 H8 2.07(4) .
C10 H5 2.47(4) '2 654'
C10 H9 1.99(4) .
H5 H4 2.29(5) .
H6 H7 2.29(6) .
H3 H2 2.30(6) .
H3 H4 2.38(5) .
H7 H8 2.38(5) .
